data_7720215
loop_
_publ_author_name
'Li, Xiaoning'
'Boyt, James'
'Cai, Min'
'Sloope, Steven'
'Lackovic, Luke T.'
'Smith, Mark D.'
'Lavigne, John J.'

_publ_section_title
;
 Boronate esters for the binding and detection of low molecular weight
 volatile amines.
;
_journal_issue 7
_journal_name_full 'Dalton transactions (Cambridge, England : 2003)'
_journal_page_first 3120
_journal_page_last 3126
_journal_paper_doi 10.1039/d5dt02760h
_journal_volume 55
_journal_year 2026
_chemical_formula_moiety 'C16 H10 B2 F2 O4 S, 2(C16 H36 N), C D Cl3'
_chemical_formula_sum 'C49 H82 B2 Cl3 D F2 N2 O4 S'
_chemical_formula_weight 963.21
_space_group_crystal_system monoclinic
_space_group_IT_number 14
_space_group_name_Hall '-P 2ybc'
_space_group_name_H-M_alt 'P 1 21/c 1'
_atom_sites_solution_hydrogens geom
_atom_sites_solution_primary direct
_atom_sites_solution_secondary difmap
_audit_creation_method SHELXL-2019/3
_audit_update_record
;
2025-04-04 deposited with the CCDC.	2026-01-21 downloaded from the CCDC.
;
_cell_angle_alpha 90
_cell_angle_beta 104.5180(10)
_cell_angle_gamma 90
_cell_formula_units_Z 4
_cell_length_a 22.0779(12)
_cell_length_b 14.3138(7)
_cell_length_c 17.3460(9)
_cell_measurement_reflns_used 7683
_cell_measurement_temperature 100(2)
_cell_measurement_theta_max 26.313
_cell_measurement_theta_min 2.232
_cell_volume 5306.6(5)
_computing_cell_refinement 'SAINT-Plus Version 6.45 (Bruker, 2001)'
_computing_data_collection 'SMART Version 5.625 (Bruker, 2001)'
_computing_data_reduction 'SAINT-Plus Version 6.45 (Bruker, 2001)'
_computing_molecular_graphics various
_computing_publication_material 'SHELXTL Version 6.14 (Bruker, 2000)'
_computing_structure_refinement 'SHELXL-2019/2 (Sheldrick, 2019)'
_computing_structure_solution 'SHELXS-97 (Sheldrick, 1990)'
_diffrn_ambient_temperature 100(2)
_diffrn_detector_area_resol_mean 7.39
_diffrn_measured_fraction_theta_full 1.000
_diffrn_measured_fraction_theta_max 0.999
_diffrn_measurement_device_type 'Bruker SMART APEX CCD diffractometer'
_diffrn_measurement_method 'omega scans'
_diffrn_radiation_monochromator graphite
_diffrn_radiation_source 'fine-focus sealed tube'
_diffrn_radiation_type MoK\a
_diffrn_radiation_wavelength 0.71073
_diffrn_reflns_av_R_equivalents 0.0588
_diffrn_reflns_av_unetI/netI 0.0450
_diffrn_reflns_Laue_measured_fraction_full 1.000
_diffrn_reflns_Laue_measured_fraction_max 0.999
_diffrn_reflns_limit_h_max 27
_diffrn_reflns_limit_h_min -27
_diffrn_reflns_limit_k_max 17
_diffrn_reflns_limit_k_min -17
_diffrn_reflns_limit_l_max 21
_diffrn_reflns_limit_l_min -21
_diffrn_reflns_number 66206
_diffrn_reflns_point_group_measured_fraction_full 1.000
_diffrn_reflns_point_group_measured_fraction_max 0.999
_diffrn_reflns_theta_full 25.242
_diffrn_reflns_theta_max 26.414
_diffrn_reflns_theta_min 1.712
_exptl_absorpt_coefficient_mu 0.261
_exptl_absorpt_correction_type none
_exptl_crystal_colour colorless
_exptl_crystal_density_diffrn 1.206
_exptl_crystal_description 'square block'
_exptl_crystal_F_000 2072
_exptl_crystal_size_max 0.460
_exptl_crystal_size_mid 0.400
_exptl_crystal_size_min 0.220
_refine_diff_density_max 0.569
_refine_diff_density_min -0.469
_refine_diff_density_rms 0.057
_refine_ls_extinction_method none
_refine_ls_goodness_of_fit_ref 1.010
_refine_ls_hydrogen_treatment constr
_refine_ls_matrix_type full
_refine_ls_number_parameters 576
_refine_ls_number_reflns 10874
_refine_ls_number_restraints 0
_refine_ls_restrained_S_all 1.010
_refine_ls_R_factor_all 0.0664
_refine_ls_R_factor_gt 0.0471
_refine_ls_shift/su_max 0.001
_refine_ls_shift/su_mean 0.000
_refine_ls_structure_factor_coef Fsqd
_refine_ls_weighting_details 'w=1/[\s^2^(Fo^2^)+(0.0736P)^2^] where P=(Fo^2^+2Fc^2^)/3'
_refine_ls_weighting_scheme calc
_refine_ls_wR_factor_gt 0.1197
_refine_ls_wR_factor_ref 0.1292
_reflns_Friedel_coverage 0.000
_reflns_number_gt 7942
_reflns_number_total 10874
_reflns_threshold_expression 'I > 2\s(I)'
_cod_data_source_file d5dt02760h2.cif
_cod_data_source_block ixn842
_cod_original_sg_symbol_H-M 'P 21/c'
_cod_original_formula_sum 'C49 H82 D B2 Cl3 F2 N2 O4 S'
_cod_database_code 7720215
_shelx_shelxl_version_number 2019/3
_shelx_space_group_comment
;
The symmetry employed for this shelxl refinement is uniquely defined
by the following loop, which should always be used as a source of
symmetry information in preference to the above space-group names.
They are only intended as comments.
;
_shelx_estimated_absorpt_t_min 0.889
_shelx_estimated_absorpt_t_max 0.945

loop_
_space_group_symop_operation_xyz
'x, y, z'
'-x, y+1/2, -z+1/2'
'-x, -y, -z'
'x, -y-1/2, z-1/2'

loop_
_atom_site_label
_atom_site_type_symbol
_atom_site_fract_x
_atom_site_fract_y
_atom_site_fract_z
_atom_site_U_iso_or_equiv
_atom_site_adp_type
_atom_site_occupancy
_atom_site_site_symmetry_order
_atom_site_calc_flag
_atom_site_refinement_flags_posn
_atom_site_refinement_flags_adp
_atom_site_refinement_flags_occupancy
_atom_site_disorder_assembly
_atom_site_disorder_group
S1 S 0.25725(2) 0.52671(3) 0.53227(3) 0.02001(12) Uani 1 1 d . . . . .
B1 B 0.35342(11) 0.61237(16) 0.65783(13) 0.0251(5) Uani 1 1 d . . . . .
B2 B 0.21564(10) 0.38242(15) 0.41306(13) 0.0211(5) Uani 1 1 d . . . . .
C1 C 0.33253(9) 0.53165(13) 0.59284(10) 0.0205(4) Uani 1 1 d . . . . .
C2 C 0.36488(9) 0.45610(13) 0.57648(10) 0.0211(4) Uani 1 1 d . . . . .
H2 H 0.407349 0.444398 0.603016 0.025 Uiso 1 1 calc R U . . .
C3 C 0.32934(9) 0.39611(13) 0.51598(10) 0.0204(4) Uani 1 1 d . . . . .
H3 H 0.346219 0.340961 0.499102 0.024 Uiso 1 1 calc R U . . .
C4 C 0.26929(9) 0.42436(12) 0.48442(10) 0.0189(4) Uani 1 1 d . . . . .
C5 C 0.40959(10) 0.74703(15) 0.66026(12) 0.0292(5) Uani 1 1 d . . . . .
C6 C 0.42906(12) 0.83759(16) 0.65505(14) 0.0388(6) Uani 1 1 d . . . . .
H6 H 0.403241 0.881490 0.620828 0.047 Uiso 1 1 calc R U . . .
C7 C 0.48841(13) 0.86309(19) 0.70201(17) 0.0494(7) Uani 1 1 d . . . . .
H7 H 0.503076 0.925143 0.699544 0.059 Uiso 1 1 calc R U . . .
C8 C 0.52540(12) 0.7991(2) 0.75146(17) 0.0536(8) Uani 1 1 d . . . . .
H8 H 0.565177 0.817814 0.783080 0.064 Uiso 1 1 calc R U . . .
C9 C 0.50557(10) 0.70683(19) 0.75611(14) 0.0424(6) Uani 1 1 d . . . . .
H9 H 0.531455 0.662641 0.789919 0.051 Uiso 1 1 calc R U . . .
C10 C 0.44757(10) 0.68214(15) 0.71031(12) 0.0309(5) Uani 1 1 d . . . . .
C11 C 0.11739(9) 0.33330(13) 0.41694(11) 0.0227(4) Uani 1 1 d . . . . .
C12 C 0.05583(9) 0.32526(15) 0.41846(12) 0.0292(5) Uani 1 1 d . . . . .
H12 H 0.030885 0.379264 0.418832 0.035 Uiso 1 1 calc R U . . .
C13 C 0.03061(10) 0.23601(16) 0.41947(12) 0.0333(5) Uani 1 1 d . . . . .
H13 H -0.011753 0.228984 0.421481 0.040 Uiso 1 1 calc R U . . .
C14 C 0.06689(10) 0.15779(15) 0.41754(12) 0.0323(5) Uani 1 1 d . . . . .
H14 H 0.048899 0.097530 0.417732 0.039 Uiso 1 1 calc R U . . .
C15 C 0.12962(10) 0.16561(14) 0.41532(11) 0.0263(4) Uani 1 1 d . . . . .
H15 H 0.154407 0.111696 0.413883 0.032 Uiso 1 1 calc R U . . .
C16 C 0.15419(9) 0.25388(13) 0.41530(10) 0.0204(4) Uani 1 1 d . . . . .
O1 O 0.35393(7) 0.70793(9) 0.62177(8) 0.0271(3) Uani 1 1 d . . . . .
O2 O 0.41864(7) 0.59860(10) 0.70712(8) 0.0325(4) Uani 1 1 d . . . . .
O3 O 0.15131(6) 0.41221(9) 0.41739(8) 0.0255(3) Uani 1 1 d . . . . .
O4 O 0.21343(6) 0.27799(9) 0.41458(7) 0.0212(3) Uani 1 1 d . . . . .
F1 F 0.31215(6) 0.61494(8) 0.70913(7) 0.0320(3) Uani 1 1 d . . . . .
F2 F 0.22485(5) 0.41109(8) 0.33827(6) 0.0308(3) Uani 1 1 d . . . . .
C21 C 0.16643(9) 0.39866(13) 0.65033(11) 0.0234(4) Uani 1 1 d . . . . .
H21B H 0.195991 0.430196 0.624364 0.028 Uiso 1 1 calc R U . . .
H21A H 0.128531 0.382930 0.608100 0.028 Uiso 1 1 calc R U . . .
C22 C 0.14807(10) 0.46725(14) 0.70666(12) 0.0284(5) Uani 1 1 d . . . . .
H22B H 0.185404 0.484190 0.749326 0.034 Uiso 1 1 calc R U . . .
H22A H 0.117218 0.437853 0.731807 0.034 Uiso 1 1 calc R U . . .
C23 C 0.12003(10) 0.55449(15) 0.66244(13) 0.0336(5) Uani 1 1 d . . . . .
H23B H 0.150590 0.581922 0.635763 0.040 Uiso 1 1 calc R U . . .
H23A H 0.082313 0.536944 0.620615 0.040 Uiso 1 1 calc R U . . .
C24 C 0.10227(11) 0.62739(16) 0.71571(15) 0.0440(6) Uani 1 1 d . . . . .
H24A H 0.086884 0.683393 0.684393 0.066 Uiso 1 1 calc R U . . .
H24C H 0.139018 0.643506 0.758491 0.066 Uiso 1 1 calc R U . . .
H24B H 0.069359 0.602619 0.738824 0.066 Uiso 1 1 calc R U . . .
C25 C 0.24659(9) 0.32602(13) 0.76316(10) 0.0207(4) Uani 1 1 d . . . . .
H25A H 0.263369 0.265380 0.786575 0.025 Uiso 1 1 calc R U . . .
H25B H 0.227004 0.357358 0.801702 0.025 Uiso 1 1 calc R U . . .
C26 C 0.30068(9) 0.38572(14) 0.75225(12) 0.0272(5) Uani 1 1 d . . . . .
H26A H 0.328121 0.347762 0.727348 0.033 Uiso 1 1 calc R U . . .
H26B H 0.284196 0.438382 0.716066 0.033 Uiso 1 1 calc R U . . .
C27 C 0.33848(10) 0.42361(16) 0.83108(13) 0.0370(5) Uani 1 1 d . . . . .
H27A H 0.374280 0.459508 0.821674 0.044 Uiso 1 1 calc R U . . .
H27B H 0.311974 0.467526 0.852247 0.044 Uiso 1 1 calc R U . . .
C28 C 0.36305(11) 0.35045(18) 0.89291(13) 0.0429(6) Uani 1 1 d . . . . .
H28B H 0.327911 0.317523 0.905754 0.064 Uiso 1 1 calc R U . . .
H28C H 0.388528 0.380235 0.941069 0.064 Uiso 1 1 calc R U . . .
H28A H 0.388770 0.305803 0.872304 0.064 Uiso 1 1 calc R U . . .
C29 C 0.22462(9) 0.26290(14) 0.62492(11) 0.0247(4) Uani 1 1 d . . . . .
H29B H 0.253698 0.308363 0.610402 0.030 Uiso 1 1 calc R U . . .
H29A H 0.190513 0.251393 0.576607 0.030 Uiso 1 1 calc R U . . .
C30 C 0.25966(10) 0.17199(14) 0.64826(12) 0.0297(5) Uani 1 1 d . . . . .
H30A H 0.230338 0.122860 0.656489 0.036 Uiso 1 1 calc R U . . .
H30B H 0.292143 0.180386 0.698718 0.036 Uiso 1 1 calc R U . . .
C31 C 0.29023(12) 0.14253(16) 0.58184(13) 0.0398(6) Uani 1 1 d . . . . .
H31A H 0.257015 0.133161 0.532215 0.048 Uiso 1 1 calc R U . . .
H31B H 0.317404 0.193992 0.572261 0.048 Uiso 1 1 calc R U . . .
C32 C 0.32853(11) 0.05506(16) 0.59944(13) 0.0402(6) Uani 1 1 d . . . . .
H32C H 0.363321 0.064954 0.646417 0.060 Uiso 1 1 calc R U . . .
H32A H 0.345072 0.039286 0.553660 0.060 Uiso 1 1 calc R U . . .
H32B H 0.302226 0.003761 0.609742 0.060 Uiso 1 1 calc R U . . .
C33 C 0.14811(9) 0.24466(13) 0.70987(11) 0.0232(4) Uani 1 1 d . . . . .
H33A H 0.170336 0.191772 0.741508 0.028 Uiso 1 1 calc R U . . .
H33B H 0.127439 0.280628 0.744850 0.028 Uiso 1 1 calc R U . . .
C34 C 0.09762(9) 0.20509(14) 0.64129(11) 0.0258(4) Uani 1 1 d . . . . .
H34A H 0.116747 0.163220 0.608555 0.031 Uiso 1 1 calc R U . . .
H34B H 0.076176 0.256547 0.606946 0.031 Uiso 1 1 calc R U . . .
C35 C 0.05059(10) 0.15086(15) 0.67477(13) 0.0315(5) Uani 1 1 d . . . . .
H35B H 0.030570 0.193876 0.705643 0.038 Uiso 1 1 calc R U . . .
H35A H 0.072902 0.102075 0.711568 0.038 Uiso 1 1 calc R U . . .
C36 C 0.00012(10) 0.10496(16) 0.60926(14) 0.0380(5) Uani 1 1 d . . . . .
H36B H -0.021131 0.152769 0.571662 0.057 Uiso 1 1 calc R U . . .
H36C H -0.030344 0.073757 0.633002 0.057 Uiso 1 1 calc R U . . .
H36A H 0.019438 0.058895 0.581071 0.057 Uiso 1 1 calc R U . . .
C37 C 0.34566(10) 0.56980(13) 0.37470(11) 0.0264(4) Uani 1 1 d . . . . .
H37B H 0.374582 0.566489 0.428424 0.032 Uiso 1 1 calc R U . . .
H37A H 0.306576 0.537321 0.377057 0.032 Uiso 1 1 calc R U . . .
C38 C 0.37509(12) 0.51786(15) 0.31643(13) 0.0374(5) Uani 1 1 d . . . . .
H38B H 0.412625 0.552165 0.310596 0.045 Uiso 1 1 calc R U . . .
H38A H 0.344924 0.515303 0.263552 0.045 Uiso 1 1 calc R U . . .
C39 C 0.39381(10) 0.41769(15) 0.34563(12) 0.0314(5) Uani 1 1 d . . . . .
H39A H 0.359180 0.388879 0.364116 0.038 Uiso 1 1 calc R U . . .
H39B H 0.400439 0.379959 0.300617 0.038 Uiso 1 1 calc R U . . .
C40 C 0.45256(10) 0.41584(18) 0.41253(15) 0.0428(6) Uani 1 1 d . . . . .
H40B H 0.445396 0.449987 0.458410 0.064 Uiso 1 1 calc R U . . .
H40C H 0.486784 0.445380 0.394826 0.064 Uiso 1 1 calc R U . . .
H40A H 0.463665 0.350956 0.427812 0.064 Uiso 1 1 calc R U . . .
C41 C 0.29394(9) 0.68215(13) 0.26788(11) 0.0235(4) Uani 1 1 d . . . . .
H41A H 0.320736 0.660709 0.233369 0.028 Uiso 1 1 calc R U . . .
H41B H 0.285051 0.749253 0.256579 0.028 Uiso 1 1 calc R U . . .
C42 C 0.23256(10) 0.62890(14) 0.24498(12) 0.0283(5) Uani 1 1 d . . . . .
H42B H 0.205272 0.648785 0.279373 0.034 Uiso 1 1 calc R U . . .
H42A H 0.240708 0.561152 0.253145 0.034 Uiso 1 1 calc R U . . .
C43 C 0.19977(10) 0.64737(16) 0.15816(12) 0.0332(5) Uani 1 1 d . . . . .
H43B H 0.191537 0.715187 0.150772 0.040 Uiso 1 1 calc R U . . .
H43A H 0.227968 0.629085 0.124465 0.040 Uiso 1 1 calc R U . . .
C44 C 0.13837(11) 0.59473(18) 0.13040(14) 0.0437(6) Uani 1 1 d . . . . .
H44A H 0.146172 0.527448 0.137008 0.065 Uiso 1 1 calc R U . . .
H44B H 0.119742 0.608605 0.074112 0.065 Uiso 1 1 calc R U . . .
H44C H 0.109591 0.614193 0.162165 0.065 Uiso 1 1 calc R U . . .
C45 C 0.29239(9) 0.70707(13) 0.40949(11) 0.0221(4) Uani 1 1 d . . . . .
H45B H 0.318107 0.701414 0.464932 0.027 Uiso 1 1 calc R U . . .
H45A H 0.255623 0.665707 0.404056 0.027 Uiso 1 1 calc R U . . .
C46 C 0.26956(9) 0.80684(13) 0.39586(11) 0.0252(4) Uani 1 1 d . . . . .
H46A H 0.235835 0.810553 0.346090 0.030 Uiso 1 1 calc R U . . .
H46B H 0.304347 0.847563 0.389897 0.030 Uiso 1 1 calc R U . . .
C47 C 0.24490(10) 0.84090(14) 0.46576(11) 0.0267(4) Uani 1 1 d . . . . .
H47A H 0.216075 0.793430 0.478058 0.032 Uiso 1 1 calc R U . . .
H47B H 0.280388 0.847865 0.513308 0.032 Uiso 1 1 calc R U . . .
C48 C 0.21078(11) 0.93336(15) 0.44837(13) 0.0338(5) Uani 1 1 d . . . . .
H48A H 0.174432 0.926086 0.402854 0.051 Uiso 1 1 calc R U . . .
H48C H 0.239051 0.980533 0.435873 0.051 Uiso 1 1 calc R U . . .
H48B H 0.196777 0.953270 0.495134 0.051 Uiso 1 1 calc R U . . .
C49 C 0.38959(9) 0.73014(15) 0.36364(12) 0.0278(5) Uani 1 1 d . . . . .
H49A H 0.416920 0.699550 0.333812 0.033 Uiso 1 1 calc R U . . .
H49B H 0.378027 0.792343 0.339469 0.033 Uiso 1 1 calc R U . . .
C50 C 0.42645(11) 0.74342(19) 0.44943(13) 0.0443(6) Uani 1 1 d . . . . .
H50A H 0.438055 0.681553 0.474264 0.053 Uiso 1 1 calc R U . . .
H50B H 0.399867 0.775491 0.479473 0.053 Uiso 1 1 calc R U . . .
C51 C 0.48587(11) 0.80101(18) 0.45466(14) 0.0459(6) Uani 1 1 d . . . . .
H51B H 0.510844 0.801881 0.510689 0.055 Uiso 1 1 calc R U . . .
H51A H 0.511278 0.769960 0.422508 0.055 Uiso 1 1 calc R U . . .
C52 C 0.47304(12) 0.90128(18) 0.42579(16) 0.0518(7) Uani 1 1 d . . . . .
H52A H 0.452288 0.901302 0.368791 0.078 Uiso 1 1 calc R U . . .
H52C H 0.512652 0.935478 0.434789 0.078 Uiso 1 1 calc R U . . .
H52B H 0.445922 0.931583 0.455224 0.078 Uiso 1 1 calc R U . . .
N1 N 0.19648(7) 0.30748(11) 0.68710(9) 0.0202(3) Uani 1 1 d . . . . .
N2 N 0.33051(7) 0.67230(11) 0.35399(9) 0.0223(4) Uani 1 1 d . . . . .
C61 C 0.07107(9) 0.59442(15) 0.37102(12) 0.0297(5) Uani 1 1 d . . . . .
D61 D 0.098927 0.538288 0.379439 0.036 Uiso 1 1 calc R U . . .
Cl1 Cl 0.02718(3) 0.59504(5) 0.44269(4) 0.04818(17) Uani 1 1 d . . . . .
Cl2 Cl 0.02062(3) 0.58966(6) 0.27544(4) 0.0632(2) Uani 1 1 d . . . . .
Cl3 Cl 0.11686(3) 0.69498(5) 0.38051(5) 0.0649(2) Uani 1 1 d . . . . .

loop_
_atom_site_aniso_label
_atom_site_aniso_U_11
_atom_site_aniso_U_22
_atom_site_aniso_U_33
_atom_site_aniso_U_23
_atom_site_aniso_U_13
_atom_site_aniso_U_12
S1 0.0257(3) 0.0164(2) 0.0201(2) -0.00042(18) 0.00995(19) -0.00043(19)
B1 0.0359(13) 0.0194(12) 0.0198(10) -0.0026(9) 0.0069(10) 0.0000(10)
B2 0.0253(12) 0.0165(11) 0.0218(10) 0.0009(8) 0.0068(9) -0.0024(9)
C1 0.0291(10) 0.0184(10) 0.0154(8) 0.0024(7) 0.0082(8) -0.0029(8)
C2 0.0252(10) 0.0193(10) 0.0194(9) 0.0015(7) 0.0064(8) -0.0020(8)
C3 0.0285(11) 0.0152(9) 0.0188(9) -0.0014(7) 0.0083(8) -0.0004(8)
C4 0.0265(10) 0.0147(9) 0.0184(9) 0.0000(7) 0.0109(8) -0.0039(8)
C5 0.0363(12) 0.0280(12) 0.0287(10) -0.0118(9) 0.0182(9) -0.0068(9)
C6 0.0520(15) 0.0292(12) 0.0442(13) -0.0093(10) 0.0289(12) -0.0097(11)
C7 0.0512(16) 0.0463(16) 0.0638(17) -0.0270(14) 0.0388(14) -0.0248(13)
C8 0.0311(14) 0.076(2) 0.0618(17) -0.0384(16) 0.0262(13) -0.0198(14)
C9 0.0294(12) 0.0580(17) 0.0411(13) -0.0235(12) 0.0116(10) 0.0031(11)
C10 0.0318(12) 0.0345(13) 0.0297(11) -0.0136(9) 0.0136(9) -0.0007(10)
C11 0.0261(10) 0.0220(10) 0.0191(9) -0.0002(8) 0.0038(8) -0.0024(8)
C12 0.0258(11) 0.0306(12) 0.0298(11) -0.0019(9) 0.0046(9) 0.0016(9)
C13 0.0232(11) 0.0415(14) 0.0317(11) 0.0062(10) 0.0005(9) -0.0104(10)
C14 0.0386(13) 0.0293(12) 0.0251(10) 0.0020(9) 0.0008(9) -0.0158(10)
C15 0.0366(12) 0.0187(10) 0.0217(10) -0.0015(8) 0.0036(9) -0.0016(9)
C16 0.0251(10) 0.0201(10) 0.0148(8) -0.0014(7) 0.0031(7) -0.0022(8)
O1 0.0376(8) 0.0173(7) 0.0257(7) -0.0018(6) 0.0068(6) -0.0044(6)
O2 0.0406(9) 0.0257(8) 0.0267(7) -0.0081(6) -0.0001(6) 0.0023(7)
O3 0.0226(7) 0.0143(7) 0.0387(8) -0.0009(6) 0.0063(6) -0.0011(6)
O4 0.0228(7) 0.0168(7) 0.0246(7) -0.0035(5) 0.0071(6) -0.0016(5)
F1 0.0519(8) 0.0221(6) 0.0274(6) -0.0059(5) 0.0199(6) -0.0030(5)
F2 0.0394(7) 0.0326(7) 0.0187(5) 0.0023(5) 0.0040(5) -0.0131(5)
C21 0.0260(10) 0.0228(10) 0.0207(9) 0.0071(8) 0.0049(8) -0.0005(8)
C22 0.0279(11) 0.0295(12) 0.0265(10) 0.0018(9) 0.0044(8) 0.0052(9)
C23 0.0344(12) 0.0270(12) 0.0373(12) 0.0042(9) 0.0052(10) 0.0015(9)
C24 0.0434(14) 0.0359(14) 0.0457(14) -0.0038(11) -0.0017(11) 0.0110(11)
C25 0.0232(10) 0.0231(10) 0.0152(9) 0.0024(7) 0.0037(7) -0.0011(8)
C26 0.0252(11) 0.0275(11) 0.0289(10) 0.0043(8) 0.0069(9) -0.0022(9)
C27 0.0282(12) 0.0397(14) 0.0411(13) -0.0069(10) 0.0050(10) -0.0087(10)
C28 0.0341(13) 0.0545(16) 0.0345(12) -0.0029(11) -0.0017(10) -0.0017(12)
C29 0.0294(11) 0.0269(11) 0.0186(9) 0.0007(8) 0.0079(8) -0.0001(9)
C30 0.0353(12) 0.0262(11) 0.0260(10) 0.0000(8) 0.0048(9) 0.0027(9)
C31 0.0553(15) 0.0343(13) 0.0292(11) -0.0003(10) 0.0098(11) 0.0102(11)
C32 0.0492(14) 0.0372(14) 0.0336(12) -0.0008(10) 0.0093(11) 0.0061(11)
C33 0.0268(10) 0.0232(10) 0.0194(9) 0.0049(8) 0.0051(8) -0.0060(8)
C34 0.0275(11) 0.0241(11) 0.0236(10) 0.0023(8) 0.0024(8) -0.0031(9)
C35 0.0323(12) 0.0276(12) 0.0344(11) -0.0009(9) 0.0081(9) -0.0072(9)
C36 0.0320(12) 0.0337(13) 0.0466(13) -0.0046(10) 0.0066(10) -0.0101(10)
C37 0.0360(12) 0.0206(10) 0.0262(10) 0.0065(8) 0.0147(9) 0.0048(9)
C38 0.0521(15) 0.0337(13) 0.0324(11) 0.0037(10) 0.0220(11) 0.0086(11)
C39 0.0339(12) 0.0333(12) 0.0290(11) -0.0003(9) 0.0116(9) 0.0071(10)
C40 0.0322(13) 0.0454(15) 0.0504(14) -0.0095(11) 0.0097(11) 0.0019(11)
C41 0.0319(11) 0.0209(10) 0.0198(9) 0.0034(8) 0.0103(8) -0.0005(8)
C42 0.0335(12) 0.0271(11) 0.0264(10) 0.0002(8) 0.0115(9) -0.0051(9)
C43 0.0332(12) 0.0373(13) 0.0285(11) -0.0013(9) 0.0067(9) 0.0009(10)
C44 0.0338(13) 0.0559(16) 0.0399(13) -0.0084(12) 0.0067(11) -0.0032(12)
C45 0.0281(10) 0.0214(10) 0.0198(9) 0.0030(8) 0.0115(8) 0.0019(8)
C46 0.0323(11) 0.0213(10) 0.0222(10) 0.0022(8) 0.0074(8) 0.0022(9)
C47 0.0325(11) 0.0233(11) 0.0248(10) -0.0006(8) 0.0081(9) 0.0032(9)
C48 0.0436(13) 0.0271(12) 0.0302(11) -0.0019(9) 0.0085(10) 0.0096(10)
C49 0.0248(11) 0.0317(12) 0.0276(10) 0.0069(9) 0.0077(9) -0.0029(9)
C50 0.0387(13) 0.0610(17) 0.0290(11) 0.0113(11) 0.0007(10) -0.0148(12)
C51 0.0385(14) 0.0569(17) 0.0353(13) 0.0107(11) -0.0039(11) -0.0099(12)
C52 0.0491(16) 0.0470(16) 0.0521(15) -0.0056(12) -0.0008(13) -0.0128(13)
N1 0.0245(8) 0.0206(8) 0.0155(7) 0.0028(6) 0.0051(6) -0.0020(7)
N2 0.0272(9) 0.0199(9) 0.0222(8) 0.0050(6) 0.0109(7) 0.0009(7)
C61 0.0265(11) 0.0289(12) 0.0344(11) 0.0040(9) 0.0089(9) 0.0006(9)
Cl1 0.0552(4) 0.0558(4) 0.0406(3) 0.0127(3) 0.0254(3) 0.0087(3)
Cl2 0.0490(4) 0.1031(6) 0.0342(3) -0.0154(3) 0.0044(3) 0.0131(4)
Cl3 0.0432(4) 0.0390(4) 0.1211(7) -0.0090(4) 0.0367(4) -0.0122(3)

loop_
_atom_type_symbol
_atom_type_description
_atom_type_scat_dispersion_real
_atom_type_scat_dispersion_imag
_atom_type_scat_source
C C 0.0033 0.0016 'International Tables Vol C Tables 4.2.6.8 and 6.1.1.4'
H H 0.0000 0.0000 'International Tables Vol C Tables 4.2.6.8 and 6.1.1.4'
D D 0.0000 0.0000 'International Tables Vol C Tables 4.2.6.8 and 6.1.1.4'
B B 0.0013 0.0007 'International Tables Vol C Tables 4.2.6.8 and 6.1.1.4'
Cl Cl 0.1484 0.1585 'International Tables Vol C Tables 4.2.6.8 and 6.1.1.4'
F F 0.0171 0.0103 'International Tables Vol C Tables 4.2.6.8 and 6.1.1.4'
N N 0.0061 0.0033 'International Tables Vol C Tables 4.2.6.8 and 6.1.1.4'
O O 0.0106 0.0060 'International Tables Vol C Tables 4.2.6.8 and 6.1.1.4'
S S 0.1246 0.1234 'International Tables Vol C Tables 4.2.6.8 and 6.1.1.4'

loop_
_geom_angle_atom_site_label_1
_geom_angle_atom_site_label_2
_geom_angle_atom_site_label_3
_geom_angle
_geom_angle_site_symmetry_1
_geom_angle_site_symmetry_3
_geom_angle_publ_flag
C1 S1 C4 94.92(9) . . ?
F1 B1 O2 108.78(16) . . ?
F1 B1 O1 107.98(16) . . ?
O2 B1 O1 104.57(16) . . ?
F1 B1 C1 110.01(17) . . ?
O2 B1 C1 112.02(17) . . ?
O1 B1 C1 113.23(15) . . ?
F2 B2 O4 108.48(15) . . ?
F2 B2 O3 108.46(15) . . ?
O4 B2 O3 104.32(15) . . ?
F2 B2 C4 110.47(16) . . ?
O4 B2 C4 112.47(15) . . ?
O3 B2 C4 112.36(16) . . ?
C2 C1 B1 130.21(17) . . ?
C2 C1 S1 108.33(13) . . ?
B1 C1 S1 121.38(14) . . ?
C1 C2 C3 114.16(17) . . ?
C1 C2 H2 122.9 . . ?
C3 C2 H2 122.9 . . ?
C4 C3 C2 114.62(17) . . ?
C4 C3 H3 122.7 . . ?
C2 C3 H3 122.7 . . ?
C3 C4 B2 131.03(17) . . ?
C3 C4 S1 107.96(13) . . ?
B2 C4 S1 120.91(14) . . ?
O1 C5 C6 127.8(2) . . ?
O1 C5 C10 110.98(18) . . ?
C6 C5 C10 121.2(2) . . ?
C5 C6 C7 117.9(2) . . ?
C5 C6 H6 121.1 . . ?
C7 C6 H6 121.1 . . ?
C8 C7 C6 120.6(2) . . ?
C8 C7 H7 119.7 . . ?
C6 C7 H7 119.7 . . ?
C7 C8 C9 121.3(2) . . ?
C7 C8 H8 119.4 . . ?
C9 C8 H8 119.4 . . ?
C10 C9 C8 118.0(2) . . ?
C10 C9 H9 121.0 . . ?
C8 C9 H9 121.0 . . ?
O2 C10 C9 127.9(2) . . ?
O2 C10 C5 111.04(18) . . ?
C9 C10 C5 121.0(2) . . ?
O3 C11 C12 128.27(18) . . ?
O3 C11 C16 110.73(16) . . ?
C12 C11 C16 121.00(18) . . ?
C11 C12 C13 118.5(2) . . ?
C11 C12 H12 120.7 . . ?
C13 C12 H12 120.7 . . ?
C14 C13 C12 120.4(2) . . ?
C14 C13 H13 119.8 . . ?
C12 C13 H13 119.8 . . ?
C13 C14 C15 121.30(19) . . ?
C13 C14 H14 119.4 . . ?
C15 C14 H14 119.4 . . ?
C16 C15 C14 117.82(19) . . ?
C16 C15 H15 121.1 . . ?
C14 C15 H15 121.1 . . ?
O4 C16 C15 127.99(18) . . ?
O4 C16 C11 111.05(16) . . ?
C15 C16 C11 120.95(18) . . ?
C5 O1 B1 105.62(15) . . ?
C10 O2 B1 106.57(16) . . ?
C11 O3 B2 106.93(14) . . ?
C16 O4 B2 106.88(14) . . ?
C22 C21 N1 116.34(15) . . ?
C22 C21 H21B 108.2 . . ?
N1 C21 H21B 108.2 . . ?
C22 C21 H21A 108.2 . . ?
N1 C21 H21A 108.2 . . ?
H21B C21 H21A 107.4 . . ?
C21 C22 C23 110.50(16) . . ?
C21 C22 H22B 109.5 . . ?
C23 C22 H22B 109.5 . . ?
C21 C22 H22A 109.5 . . ?
C23 C22 H22A 109.5 . . ?
H22B C22 H22A 108.1 . . ?
C24 C23 C22 113.33(18) . . ?
C24 C23 H23B 108.9 . . ?
C22 C23 H23B 108.9 . . ?
C24 C23 H23A 108.9 . . ?
C22 C23 H23A 108.9 . . ?
H23B C23 H23A 107.7 . . ?
C23 C24 H24A 109.5 . . ?
C23 C24 H24C 109.5 . . ?
H24A C24 H24C 109.5 . . ?
C23 C24 H24B 109.5 . . ?
H24A C24 H24B 109.5 . . ?
H24C C24 H24B 109.5 . . ?
N1 C25 C26 114.51(15) . . ?
N1 C25 H25A 108.6 . . ?
C26 C25 H25A 108.6 . . ?
N1 C25 H25B 108.6 . . ?
C26 C25 H25B 108.6 . . ?
H25A C25 H25B 107.6 . . ?
C27 C26 C25 111.23(17) . . ?
C27 C26 H26A 109.4 . . ?
C25 C26 H26A 109.4 . . ?
C27 C26 H26B 109.4 . . ?
C25 C26 H26B 109.4 . . ?
H26A C26 H26B 108.0 . . ?
C28 C27 C26 114.51(19) . . ?
C28 C27 H27A 108.6 . . ?
C26 C27 H27A 108.6 . . ?
C28 C27 H27B 108.6 . . ?
C26 C27 H27B 108.6 . . ?
H27A C27 H27B 107.6 . . ?
C27 C28 H28B 109.5 . . ?
C27 C28 H28C 109.5 . . ?
H28B C28 H28C 109.5 . . ?
C27 C28 H28A 109.5 . . ?
H28B C28 H28A 109.5 . . ?
H28C C28 H28A 109.5 . . ?
N1 C29 C30 116.39(15) . . ?
N1 C29 H29B 108.2 . . ?
C30 C29 H29B 108.2 . . ?
N1 C29 H29A 108.2 . . ?
C30 C29 H29A 108.2 . . ?
H29B C29 H29A 107.3 . . ?
C29 C30 C31 109.06(17) . . ?
C29 C30 H30A 109.9 . . ?
C31 C30 H30A 109.9 . . ?
C29 C30 H30B 109.9 . . ?
C31 C30 H30B 109.9 . . ?
H30A C30 H30B 108.3 . . ?
C32 C31 C30 114.13(18) . . ?
C32 C31 H31A 108.7 . . ?
C30 C31 H31A 108.7 . . ?
C32 C31 H31B 108.7 . . ?
C30 C31 H31B 108.7 . . ?
H31A C31 H31B 107.6 . . ?
C31 C32 H32C 109.5 . . ?
C31 C32 H32A 109.5 . . ?
H32C C32 H32A 109.5 . . ?
C31 C32 H32B 109.5 . . ?
H32C C32 H32B 109.5 . . ?
H32A C32 H32B 109.5 . . ?
C34 C33 N1 116.18(15) . . ?
C34 C33 H33A 108.2 . . ?
N1 C33 H33A 108.2 . . ?
C34 C33 H33B 108.2 . . ?
N1 C33 H33B 108.2 . . ?
H33A C33 H33B 107.4 . . ?
C33 C34 C35 109.11(16) . . ?
C33 C34 H34A 109.9 . . ?
C35 C34 H34A 109.9 . . ?
C33 C34 H34B 109.9 . . ?
C35 C34 H34B 109.9 . . ?
H34A C34 H34B 108.3 . . ?
C34 C35 C36 112.07(18) . . ?
C34 C35 H35B 109.2 . . ?
C36 C35 H35B 109.2 . . ?
C34 C35 H35A 109.2 . . ?
C36 C35 H35A 109.2 . . ?
H35B C35 H35A 107.9 . . ?
C35 C36 H36B 109.5 . . ?
C35 C36 H36C 109.5 . . ?
H36B C36 H36C 109.5 . . ?
C35 C36 H36A 109.5 . . ?
H36B C36 H36A 109.5 . . ?
H36C C36 H36A 109.5 . . ?
C38 C37 N2 114.65(15) . . ?
C38 C37 H37B 108.6 . . ?
N2 C37 H37B 108.6 . . ?
C38 C37 H37A 108.6 . . ?
N2 C37 H37A 108.6 . . ?
H37B C37 H37A 107.6 . . ?
C37 C38 C39 111.05(17) . . ?
C37 C38 H38B 109.4 . . ?
C39 C38 H38B 109.4 . . ?
C37 C38 H38A 109.4 . . ?
C39 C38 H38A 109.4 . . ?
H38B C38 H38A 108.0 . . ?
C40 C39 C38 112.1(2) . . ?
C40 C39 H39A 109.2 . . ?
C38 C39 H39A 109.2 . . ?
C40 C39 H39B 109.2 . . ?
C38 C39 H39B 109.2 . . ?
H39A C39 H39B 107.9 . . ?
C39 C40 H40B 109.5 . . ?
C39 C40 H40C 109.5 . . ?
H40B C40 H40C 109.5 . . ?
C39 C40 H40A 109.5 . . ?
H40B C40 H40A 109.5 . . ?
H40C C40 H40A 109.5 . . ?
N2 C41 C42 115.53(15) . . ?
N2 C41 H41A 108.4 . . ?
C42 C41 H41A 108.4 . . ?
N2 C41 H41B 108.4 . . ?
C42 C41 H41B 108.4 . . ?
H41A C41 H41B 107.5 . . ?
C41 C42 C43 110.10(16) . . ?
C41 C42 H42B 109.6 . . ?
C43 C42 H42B 109.6 . . ?
C41 C42 H42A 109.6 . . ?
C43 C42 H42A 109.6 . . ?
H42B C42 H42A 108.2 . . ?
C44 C43 C42 113.13(18) . . ?
C44 C43 H43B 109.0 . . ?
C42 C43 H43B 109.0 . . ?
C44 C43 H43A 109.0 . . ?
C42 C43 H43A 109.0 . . ?
H43B C43 H43A 107.8 . . ?
C43 C44 H44A 109.5 . . ?
C43 C44 H44B 109.5 . . ?
H44A C44 H44B 109.5 . . ?
C43 C44 H44C 109.5 . . ?
H44A C44 H44C 109.5 . . ?
H44B C44 H44C 109.5 . . ?
N2 C45 C46 115.33(15) . . ?
N2 C45 H45B 108.4 . . ?
C46 C45 H45B 108.4 . . ?
N2 C45 H45A 108.4 . . ?
C46 C45 H45A 108.4 . . ?
H45B C45 H45A 107.5 . . ?
C45 C46 C47 110.37(15) . . ?
C45 C46 H46A 109.6 . . ?
C47 C46 H46A 109.6 . . ?
C45 C46 H46B 109.6 . . ?
C47 C46 H46B 109.6 . . ?
H46A C46 H46B 108.1 . . ?
C48 C47 C46 112.26(16) . . ?
C48 C47 H47A 109.2 . . ?
C46 C47 H47A 109.2 . . ?
C48 C47 H47B 109.2 . . ?
C46 C47 H47B 109.2 . . ?
H47A C47 H47B 107.9 . . ?
C47 C48 H48A 109.5 . . ?
C47 C48 H48C 109.5 . . ?
H48A C48 H48C 109.5 . . ?
C47 C48 H48B 109.5 . . ?
H48A C48 H48B 109.5 . . ?
H48C C48 H48B 109.5 . . ?
C50 C49 N2 114.26(16) . . ?
C50 C49 H49A 108.7 . . ?
N2 C49 H49A 108.7 . . ?
C50 C49 H49B 108.7 . . ?
N2 C49 H49B 108.7 . . ?
H49A C49 H49B 107.6 . . ?
C49 C50 C51 111.46(18) . . ?
C49 C50 H50A 109.3 . . ?
C51 C50 H50A 109.3 . . ?
C49 C50 H50B 109.3 . . ?
C51 C50 H50B 109.3 . . ?
H50A C50 H50B 108.0 . . ?
C52 C51 C50 113.7(2) . . ?
C52 C51 H51B 108.8 . . ?
C50 C51 H51B 108.8 . . ?
C52 C51 H51A 108.8 . . ?
C50 C51 H51A 108.8 . . ?
H51B C51 H51A 107.7 . . ?
C51 C52 H52A 109.5 . . ?
C51 C52 H52C 109.5 . . ?
H52A C52 H52C 109.5 . . ?
C51 C52 H52B 109.5 . . ?
H52A C52 H52B 109.5 . . ?
H52C C52 H52B 109.5 . . ?
C29 N1 C25 110.67(14) . . ?
C29 N1 C33 112.07(14) . . ?
C25 N1 C33 106.48(13) . . ?
C29 N1 C21 105.98(13) . . ?
C25 N1 C21 111.03(14) . . ?
C33 N1 C21 110.68(14) . . ?
C45 N2 C41 110.65(14) . . ?
C45 N2 C49 110.48(15) . . ?
C41 N2 C49 106.77(14) . . ?
C45 N2 C37 106.88(14) . . ?
C41 N2 C37 110.63(14) . . ?
C49 N2 C37 111.49(15) . . ?
Cl3 C61 Cl2 109.73(12) . . ?
Cl3 C61 Cl1 109.79(12) . . ?
Cl2 C61 Cl1 109.71(11) . . ?
Cl3 C61 D61 109.2 . . ?
Cl2 C61 D61 109.2 . . ?
Cl1 C61 D61 109.2 . . ?

loop_
_geom_bond_atom_site_label_1
_geom_bond_atom_site_label_2
_geom_bond_distance
_geom_bond_site_symmetry_2
_geom_bond_publ_flag
S1 C1 1.7309(19) . ?
S1 C4 1.7368(18) . ?
B1 F1 1.425(3) . ?
B1 O2 1.492(3) . ?
B1 O1 1.505(3) . ?
B1 C1 1.599(3) . ?
B2 F2 1.423(2) . ?
B2 O4 1.496(2) . ?
B2 O3 1.503(3) . ?
B2 C4 1.600(3) . ?
C1 C2 1.364(3) . ?
C2 C3 1.429(2) . ?
C2 H2 0.9500 . ?
C3 C4 1.363(3) . ?
C3 H3 0.9500 . ?
C5 O1 1.363(2) . ?
C5 C6 1.376(3) . ?
C5 C10 1.398(3) . ?
C6 C7 1.407(4) . ?
C6 H6 0.9500 . ?
C7 C8 1.375(4) . ?
C7 H7 0.9500 . ?
C8 C9 1.400(4) . ?
C8 H8 0.9500 . ?
C9 C10 1.373(3) . ?
C9 H9 0.9500 . ?
C10 O2 1.350(3) . ?
C11 O3 1.354(2) . ?
C11 C12 1.371(3) . ?
C11 C16 1.402(3) . ?
C12 C13 1.395(3) . ?
C12 H12 0.9500 . ?
C13 C14 1.382(3) . ?
C13 H13 0.9500 . ?
C14 C15 1.400(3) . ?
C14 H14 0.9500 . ?
C15 C16 1.375(3) . ?
C15 H15 0.9500 . ?
C16 O4 1.356(2) . ?
C21 C22 1.510(3) . ?
C21 N1 1.529(2) . ?
C21 H21B 0.9900 . ?
C21 H21A 0.9900 . ?
C22 C23 1.514(3) . ?
C22 H22B 0.9900 . ?
C22 H22A 0.9900 . ?
C23 C24 1.509(3) . ?
C23 H23B 0.9900 . ?
C23 H23A 0.9900 . ?
C24 H24A 0.9800 . ?
C24 H24C 0.9800 . ?
C24 H24B 0.9800 . ?
C25 N1 1.518(2) . ?
C25 C26 1.518(3) . ?
C25 H25A 0.9900 . ?
C25 H25B 0.9900 . ?
C26 C27 1.513(3) . ?
C26 H26A 0.9900 . ?
C26 H26B 0.9900 . ?
C27 C28 1.500(3) . ?
C27 H27A 0.9900 . ?
C27 H27B 0.9900 . ?
C28 H28B 0.9800 . ?
C28 H28C 0.9800 . ?
C28 H28A 0.9800 . ?
C29 N1 1.514(2) . ?
C29 C30 1.516(3) . ?
C29 H29B 0.9900 . ?
C29 H29A 0.9900 . ?
C30 C31 1.533(3) . ?
C30 H30A 0.9900 . ?
C30 H30B 0.9900 . ?
C31 C32 1.499(3) . ?
C31 H31A 0.9900 . ?
C31 H31B 0.9900 . ?
C32 H32C 0.9800 . ?
C32 H32A 0.9800 . ?
C32 H32B 0.9800 . ?
C33 C34 1.521(3) . ?
C33 N1 1.522(2) . ?
C33 H33A 0.9900 . ?
C33 H33B 0.9900 . ?
C34 C35 1.523(3) . ?
C34 H34A 0.9900 . ?
C34 H34B 0.9900 . ?
C35 C36 1.526(3) . ?
C35 H35B 0.9900 . ?
C35 H35A 0.9900 . ?
C36 H36B 0.9800 . ?
C36 H36C 0.9800 . ?
C36 H36A 0.9800 . ?
C37 C38 1.525(3) . ?
C37 N2 1.527(2) . ?
C37 H37B 0.9900 . ?
C37 H37A 0.9900 . ?
C38 C39 1.542(3) . ?
C38 H38B 0.9900 . ?
C38 H38A 0.9900 . ?
C39 C40 1.508(3) . ?
C39 H39A 0.9900 . ?
C39 H39B 0.9900 . ?
C40 H40B 0.9800 . ?
C40 H40C 0.9800 . ?
C40 H40A 0.9800 . ?
C41 N2 1.516(2) . ?
C41 C42 1.518(3) . ?
C41 H41A 0.9900 . ?
C41 H41B 0.9900 . ?
C42 C43 1.522(3) . ?
C42 H42B 0.9900 . ?
C42 H42A 0.9900 . ?
C43 C44 1.520(3) . ?
C43 H43B 0.9900 . ?
C43 H43A 0.9900 . ?
C44 H44A 0.9800 . ?
C44 H44B 0.9800 . ?
C44 H44C 0.9800 . ?
C45 N2 1.513(2) . ?
C45 C46 1.513(3) . ?
C45 H45B 0.9900 . ?
C45 H45A 0.9900 . ?
C46 C47 1.528(3) . ?
C46 H46A 0.9900 . ?
C46 H46B 0.9900 . ?
C47 C48 1.515(3) . ?
C47 H47A 0.9900 . ?
C47 H47B 0.9900 . ?
C48 H48A 0.9800 . ?
C48 H48C 0.9800 . ?
C48 H48B 0.9800 . ?
C49 C50 1.518(3) . ?
C49 N2 1.518(2) . ?
C49 H49A 0.9900 . ?
C49 H49B 0.9900 . ?
C50 C51 1.533(3) . ?
C50 H50A 0.9900 . ?
C50 H50B 0.9900 . ?
C51 C52 1.523(3) . ?
C51 H51B 0.9900 . ?
C51 H51A 0.9900 . ?
C52 H52A 0.9800 . ?
C52 H52C 0.9800 . ?
C52 H52B 0.9800 . ?
C61 Cl3 1.743(2) . ?
C61 Cl2 1.752(2) . ?
C61 Cl1 1.757(2) . ?
C61 D61 1.0000 . ?

loop_
_geom_torsion_atom_site_label_1
_geom_torsion_atom_site_label_2
_geom_torsion_atom_site_label_3
_geom_torsion_atom_site_label_4
_geom_torsion
_geom_torsion_site_symmetry_1
_geom_torsion_site_symmetry_2
_geom_torsion_site_symmetry_3
_geom_torsion_site_symmetry_4
_geom_torsion_publ_flag
F1 B1 C1 C2 -121.9(2) . . . . ?
O2 B1 C1 C2 -0.8(3) . . . . ?
O1 B1 C1 C2 117.2(2) . . . . ?
F1 B1 C1 S1 54.6(2) . . . . ?
O2 B1 C1 S1 175.68(13) . . . . ?
O1 B1 C1 S1 -66.4(2) . . . . ?
C4 S1 C1 C2 -0.57(14) . . . . ?
C4 S1 C1 B1 -177.74(15) . . . . ?
B1 C1 C2 C3 177.11(18) . . . . ?
S1 C1 C2 C3 0.3(2) . . . . ?
C1 C2 C3 C4 0.3(2) . . . . ?
C2 C3 C4 B2 175.71(18) . . . . ?
C2 C3 C4 S1 -0.7(2) . . . . ?
F2 B2 C4 C3 -79.8(2) . . . . ?
O4 B2 C4 C3 41.6(3) . . . . ?
O3 B2 C4 C3 158.91(18) . . . . ?
F2 B2 C4 S1 96.19(18) . . . . ?
O4 B2 C4 S1 -142.44(14) . . . . ?
O3 B2 C4 S1 -25.1(2) . . . . ?
C1 S1 C4 C3 0.72(14) . . . . ?
C1 S1 C4 B2 -176.11(15) . . . . ?
O1 C5 C6 C7 178.6(2) . . . . ?
C10 C5 C6 C7 -0.3(3) . . . . ?
C5 C6 C7 C8 -0.1(3) . . . . ?
C6 C7 C8 C9 0.6(4) . . . . ?
C7 C8 C9 C10 -0.7(3) . . . . ?
C8 C9 C10 O2 -178.0(2) . . . . ?
C8 C9 C10 C5 0.3(3) . . . . ?
O1 C5 C10 O2 -0.3(2) . . . . ?
C6 C5 C10 O2 178.77(18) . . . . ?
O1 C5 C10 C9 -178.88(18) . . . . ?
C6 C5 C10 C9 0.2(3) . . . . ?
O3 C11 C12 C13 -178.54(18) . . . . ?
C16 C11 C12 C13 0.9(3) . . . . ?
C11 C12 C13 C14 -1.1(3) . . . . ?
C12 C13 C14 C15 0.6(3) . . . . ?
C13 C14 C15 C16 0.1(3) . . . . ?
C14 C15 C16 O4 178.92(17) . . . . ?
C14 C15 C16 C11 -0.4(3) . . . . ?
O3 C11 C16 O4 0.0(2) . . . . ?
C12 C11 C16 O4 -179.54(16) . . . . ?
O3 C11 C16 C15 179.39(16) . . . . ?
C12 C11 C16 C15 -0.1(3) . . . . ?
C6 C5 O1 B1 -171.9(2) . . . . ?
C10 C5 O1 B1 7.0(2) . . . . ?
F1 B1 O1 C5 105.16(17) . . . . ?
O2 B1 O1 C5 -10.57(19) . . . . ?
C1 B1 O1 C5 -132.78(17) . . . . ?
C9 C10 O2 B1 171.8(2) . . . . ?
C5 C10 O2 B1 -6.7(2) . . . . ?
F1 B1 O2 C10 -104.67(18) . . . . ?
O1 B1 O2 C10 10.50(19) . . . . ?
C1 B1 O2 C10 133.50(17) . . . . ?
C12 C11 O3 B2 -178.62(19) . . . . ?
C16 C11 O3 B2 1.9(2) . . . . ?
F2 B2 O3 C11 112.57(16) . . . . ?
O4 B2 O3 C11 -2.91(18) . . . . ?
C4 B2 O3 C11 -125.01(16) . . . . ?
C15 C16 O4 B2 178.75(18) . . . . ?
C11 C16 O4 B2 -1.88(19) . . . . ?
F2 B2 O4 C16 -112.58(16) . . . . ?
O3 B2 O4 C16 2.88(18) . . . . ?
C4 B2 O4 C16 124.92(16) . . . . ?
N1 C21 C22 C23 179.07(16) . . . . ?
C21 C22 C23 C24 -178.36(19) . . . . ?
N1 C25 C26 C27 163.94(17) . . . . ?
C25 C26 C27 C28 55.7(3) . . . . ?
N1 C29 C30 C31 -174.39(17) . . . . ?
C29 C30 C31 C32 177.73(19) . . . . ?
N1 C33 C34 C35 -175.44(16) . . . . ?
C33 C34 C35 C36 -177.20(18) . . . . ?
N2 C37 C38 C39 175.26(17) . . . . ?
C37 C38 C39 C40 -76.0(2) . . . . ?
N2 C41 C42 C43 178.12(17) . . . . ?
C41 C42 C43 C44 178.89(18) . . . . ?
N2 C45 C46 C47 -167.29(16) . . . . ?
C45 C46 C47 C48 -169.50(17) . . . . ?
N2 C49 C50 C51 179.11(19) . . . . ?
C49 C50 C51 C52 65.0(3) . . . . ?
C30 C29 N1 C25 57.4(2) . . . . ?
C30 C29 N1 C33 -61.3(2) . . . . ?
C30 C29 N1 C21 177.91(16) . . . . ?
C26 C25 N1 C29 56.2(2) . . . . ?
C26 C25 N1 C33 178.21(16) . . . . ?
C26 C25 N1 C21 -61.2(2) . . . . ?
C34 C33 N1 C29 -50.5(2) . . . . ?
C34 C33 N1 C25 -171.66(16) . . . . ?
C34 C33 N1 C21 67.6(2) . . . . ?
C22 C21 N1 C29 -166.35(16) . . . . ?
C22 C21 N1 C25 -46.1(2) . . . . ?
C22 C21 N1 C33 71.9(2) . . . . ?
C46 C45 N2 C41 -56.5(2) . . . . ?
C46 C45 N2 C49 61.5(2) . . . . ?
C46 C45 N2 C37 -177.01(16) . . . . ?
C42 C41 N2 C45 -60.0(2) . . . . ?
C42 C41 N2 C49 179.77(17) . . . . ?
C42 C41 N2 C37 58.3(2) . . . . ?
C50 C49 N2 C45 48.9(2) . . . . ?
C50 C49 N2 C41 169.26(18) . . . . ?
C50 C49 N2 C37 -69.8(2) . . . . ?
C38 C37 N2 C45 170.74(17) . . . . ?
C38 C37 N2 C41 50.2(2) . . . . ?
C38 C37 N2 C49 -68.4(2) . . . . ?
